data_4080007
loop_
_publ_author_name
'Makhloufi, Abdelaziz'
'Wahl, Michaela'
'Frank, Walter'
'Ganter, Christian'

_publ_section_title
;
 A New Mixed Amino--Amido N-Heterocyclic Carbene Based on Anthranilic Acid
;
_journal_issue 3
_journal_name_full Organometallics
_journal_page_first 854
_journal_paper_doi 10.1021/om301152n
_journal_volume 32
_journal_year 2013
_chemical_formula_moiety 'C18 H22 Cl N2 O Rh'
_chemical_formula_sum 'C18 H22 Cl N2 O Rh'
_chemical_formula_weight 420.74
_chemical_name_systematic
; 
 ? 
;
_space_group_IT_number 15
_symmetry_cell_setting monoclinic
_symmetry_space_group_name_Hall '-C 2yc'
_symmetry_space_group_name_H-M 'C 1 2/c 1'
_atom_sites_solution_hydrogens difmap
_atom_sites_solution_primary direct
_atom_sites_solution_secondary difmap
_audit_creation_method SHELXL-97
_cell_angle_alpha 90.00
_cell_angle_beta 101.067(3)
_cell_angle_gamma 90.00
_cell_formula_units_Z 8
_cell_length_a 20.1622(7)
_cell_length_b 12.1379(5)
_cell_length_c 14.1601(4)
_cell_measurement_reflns_used 17838
_cell_measurement_temperature 291(2)
_cell_measurement_theta_max 29.71
_cell_measurement_theta_min 1.96
_cell_volume 3400.9(2)
_computing_cell_refinement
;
<i>CrysAlis PRO</i>, Ver.1.171.33.52 (Oxford Diffraction Ltd., 2009)
;
_computing_data_collection
;
<i>CrysAlis PRO</i>, Ver.1.171.33.52 (Oxford Diffraction Ltd., 2009)
;
_computing_data_reduction
;
<i>CrysAlis PRO</i>, Ver.1.171.33.52 (Oxford Diffraction Ltd., 2009)
;
_computing_molecular_graphics 'SHELXTL (Sheldrick, 1998)'
_computing_publication_material 'SHELXL-97 (Sheldrick, 1997)'
_computing_structure_refinement 'SHELXL-97 (Sheldrick, 1997)'
_computing_structure_solution 'SHELXS-97 (Sheldrick, 1990)'
_diffrn_ambient_temperature 291(2)
_diffrn_detector_area_resol_mean 16.2711
_diffrn_measured_fraction_theta_full 0.999
_diffrn_measured_fraction_theta_max 0.999
_diffrn_measurement_device_type 'Xcalibur, Eos'
_diffrn_measurement_method '\w scans'
_diffrn_radiation_monochromator graphite
_diffrn_radiation_source 'fine-focus sealed tube'
_diffrn_radiation_type MoK\a
_diffrn_radiation_wavelength 0.71073
_diffrn_reflns_av_R_equivalents 0.0544
_diffrn_reflns_av_sigmaI/netI 0.0300
_diffrn_reflns_limit_h_max 23
_diffrn_reflns_limit_h_min -23
_diffrn_reflns_limit_k_max 14
_diffrn_reflns_limit_k_min -14
_diffrn_reflns_limit_l_max 16
_diffrn_reflns_limit_l_min -15
_diffrn_reflns_number 13183
_diffrn_reflns_theta_full 24.99
_diffrn_reflns_theta_max 24.99
_diffrn_reflns_theta_min 1.97
_diffrn_standards_decay_% 0
_exptl_absorpt_coefficient_mu 1.167
_exptl_absorpt_correction_T_max 0.613
_exptl_absorpt_correction_T_min 0.402
_exptl_absorpt_correction_type multi-scan
_exptl_absorpt_process_details SHELXTL
_exptl_crystal_colour yellow
_exptl_crystal_density_diffrn 1.643
_exptl_crystal_density_method 'not measured'
_exptl_crystal_description prism
_exptl_crystal_F_000 1712
_exptl_crystal_size_max 0.30
_exptl_crystal_size_mid 0.30
_exptl_crystal_size_min 0.10
_refine_diff_density_max 0.489
_refine_diff_density_min -0.479
_refine_diff_density_rms 0.068
_refine_ls_extinction_method none
_refine_ls_goodness_of_fit_ref 1.327
_refine_ls_hydrogen_treatment constr
_refine_ls_matrix_type full
_refine_ls_number_parameters 210
_refine_ls_number_reflns 2994
_refine_ls_number_restraints 0
_refine_ls_restrained_S_all 1.327
_refine_ls_R_factor_all 0.0452
_refine_ls_R_factor_gt 0.0374
_refine_ls_shift/su_max 0.000
_refine_ls_shift/su_mean 0.000
_refine_ls_structure_factor_coef Fsqd
_refine_ls_weighting_details 'calc w=1/[\s^2^(Fo^2^)+(0.0314P)^2^+2.4128P] where P=(Fo^2^+2Fc^2^)/3'
_refine_ls_weighting_scheme calc
_refine_ls_wR_factor_gt 0.0847
_refine_ls_wR_factor_ref 0.0875
_reflns_number_gt 2604
_reflns_number_total 2994
_reflns_threshold_expression >2sigma(I)
_cod_data_source_file om301152n_si_001.cif
_cod_data_source_block no_101_W_Frank_CCDC912081_compound_10a
_cod_original_sg_symbol_H-M 'C 2/c'
_cod_database_code 4080007

loop_
_symmetry_equiv_pos_as_xyz
'x, y, z'
'-x, y, -z+1/2'
'x+1/2, y+1/2, z'
'-x+1/2, y+1/2, -z+1/2'
'-x, -y, -z'
'x, -y, z-1/2'
'-x+1/2, -y+1/2, -z'
'x+1/2, -y+1/2, z-1/2'

loop_
_atom_site_label
_atom_site_type_symbol
_atom_site_fract_x
_atom_site_fract_y
_atom_site_fract_z
_atom_site_U_iso_or_equiv
_atom_site_adp_type
_atom_site_occupancy
_atom_site_symmetry_multiplicity
_atom_site_calc_flag
_atom_site_refinement_flags
Rh1 Rh 0.283944(12) -0.00135(2) 0.124460(18) 0.04113(12) Uani 1 1 d .
Cl1 Cl 0.22969(5) 0.13323(10) 0.20441(9) 0.0777(4) Uani 1 1 d .
O1 O 0.09146(14) 0.0852(3) -0.1713(2) 0.0735(9) Uani 1 1 d .
N1 N 0.17025(15) 0.0317(3) -0.0428(2) 0.0471(7) Uani 1 1 d .
N2 N 0.14908(14) -0.1046(2) 0.06162(19) 0.0417(6) Uani 1 1 d .
C1 C 0.19263(18) -0.0301(3) 0.0391(2) 0.0426(8) Uani 1 1 d .
C2 C 0.1062(2) 0.0247(3) -0.1013(3) 0.0514(9) Uani 1 1 d .
C3 C 0.06115(16) -0.0559(3) -0.0724(2) 0.0417(8) Uani 1 1 d .
C4 C 0.08317(17) -0.1209(3) 0.0088(2) 0.0443(8) Uani 1 1 d .
C5 C 0.03964(19) -0.1968(3) 0.0365(3) 0.0544(9) Uani 1 1 d .
H51 H 0.0537 -0.2412 0.0901 0.065 Uiso 1 1 calc R
C6 C -0.0251(2) -0.2058(3) -0.0166(3) 0.0634(11) Uani 1 1 d .
H61 H -0.0544 -0.2571 0.0021 0.076 Uiso 1 1 calc R
C7 C -0.04793(19) -0.1417(3) -0.0961(3) 0.0590(10) Uani 1 1 d .
H71 H -0.0919 -0.1494 -0.1306 0.071 Uiso 1 1 calc R
C8 C -0.00508(18) -0.0662(3) -0.1239(3) 0.0521(9) Uani 1 1 d .
H81 H -0.0200 -0.0216 -0.1772 0.062 Uiso 1 1 calc R
C9 C 0.2153(2) 0.1161(4) -0.0706(3) 0.0737(13) Uani 1 1 d .
H91 H 0.1918 0.1852 -0.0803 0.111 Uiso 1 1 calc R
H92 H 0.2289 0.0942 -0.1293 0.111 Uiso 1 1 calc R
H93 H 0.2545 0.1238 -0.0206 0.111 Uiso 1 1 calc R
C10 C 0.16973(19) -0.1695(3) 0.1505(3) 0.0535(9) Uani 1 1 d .
H101 H 0.2152 -0.1505 0.1801 0.080 Uiso 1 1 calc R
H102 H 0.1675 -0.2466 0.1351 0.080 Uiso 1 1 calc R
H103 H 0.1399 -0.1538 0.1941 0.080 Uiso 1 1 calc R
C11 C 0.33746(19) -0.0713(3) 0.0249(3) 0.0518(9) Uani 1 1 d .
H111 H 0.3097 -0.0826 -0.0392 0.062 Uiso 1 1 calc R
C12 C 0.32814(18) -0.1524(3) 0.0918(3) 0.0473(8) Uani 1 1 d .
H121 H 0.2949 -0.2088 0.0653 0.057 Uiso 1 1 calc R
C13 C 0.38223(19) -0.1937(3) 0.1737(3) 0.0525(9) Uani 1 1 d .
H131 H 0.4258 -0.1901 0.1543 0.063 Uiso 1 1 calc R
H132 H 0.3733 -0.2703 0.1863 0.063 Uiso 1 1 calc R
C14 C 0.38560(19) -0.1274(3) 0.2664(3) 0.0513(9) Uani 1 1 d .
H141 H 0.3561 -0.1616 0.3044 0.062 Uiso 1 1 calc R
H142 H 0.4313 -0.1310 0.3033 0.062 Uiso 1 1 calc R
C15 C 0.36585(18) -0.0083(3) 0.2507(3) 0.0461(8) Uani 1 1 d .
H151 H 0.3553 0.0283 0.3077 0.055 Uiso 1 1 calc R
C16 C 0.38681(17) 0.0620(3) 0.1865(3) 0.0493(9) Uani 1 1 d .
H161 H 0.3882 0.1398 0.2054 0.059 Uiso 1 1 calc R
C17 C 0.4367(2) 0.0306(4) 0.1240(3) 0.0620(11) Uani 1 1 d .
H171 H 0.4656 -0.0280 0.1552 0.074 Uiso 1 1 calc R
H172 H 0.4651 0.0935 0.1175 0.074 Uiso 1 1 calc R
C18 C 0.4019(2) -0.0078(4) 0.0240(3) 0.0665(11) Uani 1 1 d .
H181 H 0.4328 -0.0542 -0.0029 0.080 Uiso 1 1 calc R
H182 H 0.3915 0.0559 -0.0175 0.080 Uiso 1 1 calc R

loop_
_atom_site_aniso_label
_atom_site_aniso_U_11
_atom_site_aniso_U_22
_atom_site_aniso_U_33
_atom_site_aniso_U_23
_atom_site_aniso_U_13
_atom_site_aniso_U_12
Rh1 0.03695(17) 0.04291(18) 0.04149(18) -0.00519(11) 0.00242(11) 0.00089(11)
Cl1 0.0510(6) 0.0768(7) 0.0994(9) -0.0421(7) -0.0003(5) 0.0160(5)
O1 0.0554(17) 0.104(2) 0.0569(17) 0.0302(17) 0.0003(13) -0.0016(15)
N1 0.0417(16) 0.0536(17) 0.0426(16) 0.0067(14) -0.0002(13) -0.0030(13)
N2 0.0413(15) 0.0432(16) 0.0387(15) -0.0026(12) 0.0029(12) 0.0003(12)
C1 0.0445(19) 0.0411(18) 0.0430(18) -0.0060(15) 0.0103(15) 0.0006(14)
C2 0.050(2) 0.064(2) 0.0394(18) 0.0018(18) 0.0053(15) 0.0010(17)
C3 0.0379(18) 0.049(2) 0.0384(17) -0.0097(15) 0.0064(14) 0.0011(14)
C4 0.0444(19) 0.0439(19) 0.0447(19) -0.0107(15) 0.0084(15) 0.0015(15)
C5 0.053(2) 0.044(2) 0.066(2) -0.0021(18) 0.0099(18) -0.0076(17)
C6 0.052(2) 0.049(2) 0.088(3) -0.009(2) 0.009(2) -0.0130(18)
C7 0.041(2) 0.059(2) 0.075(3) -0.021(2) 0.0040(18) -0.0040(18)
C8 0.047(2) 0.061(2) 0.046(2) -0.0161(18) 0.0026(16) 0.0057(18)
C9 0.055(2) 0.077(3) 0.083(3) 0.027(3) -0.002(2) -0.016(2)
C10 0.052(2) 0.062(2) 0.047(2) 0.0085(18) 0.0105(16) -0.0018(18)
C11 0.049(2) 0.065(2) 0.0425(19) -0.0090(18) 0.0115(16) 0.0018(17)
C12 0.051(2) 0.0420(18) 0.051(2) -0.0099(17) 0.0143(16) 0.0020(15)
C13 0.053(2) 0.045(2) 0.062(2) 0.0038(18) 0.0178(18) 0.0099(16)
C14 0.047(2) 0.057(2) 0.048(2) 0.0089(17) 0.0039(16) 0.0019(17)
C15 0.0431(19) 0.051(2) 0.0398(18) -0.0035(15) -0.0023(14) 0.0010(15)
C16 0.042(2) 0.047(2) 0.055(2) -0.0042(17) -0.0012(16) -0.0062(15)
C17 0.047(2) 0.073(3) 0.065(3) 0.013(2) 0.0083(19) -0.0061(19)
C18 0.067(3) 0.078(3) 0.060(3) 0.009(2) 0.026(2) -0.001(2)

loop_
_atom_type_symbol
_atom_type_description
_atom_type_scat_dispersion_real
_atom_type_scat_dispersion_imag
_atom_type_scat_source
C C 0.0033 0.0016 'International Tables Vol C Tables 4.2.6.8 and 6.1.1.4'
H H 0.0000 0.0000 'International Tables Vol C Tables 4.2.6.8 and 6.1.1.4'
N N 0.0061 0.0033 'International Tables Vol C Tables 4.2.6.8 and 6.1.1.4'
O O 0.0106 0.0060 'International Tables Vol C Tables 4.2.6.8 and 6.1.1.4'
Cl Cl 0.1484 0.1585 'International Tables Vol C Tables 4.2.6.8 and 6.1.1.4'
Rh Rh -1.1178 0.9187 'International Tables Vol C Tables 4.2.6.8 and 6.1.1.4'

loop_
_geom_angle_atom_site_label_1
_geom_angle_atom_site_label_2
_geom_angle_atom_site_label_3
_geom_angle
C1 Rh1 C11 93.12(14)
C1 Rh1 C12 95.29(14)
C11 Rh1 C12 38.68(14)
C1 Rh1 C15 159.29(14)
C11 Rh1 C15 97.31(14)
C12 Rh1 C15 82.08(13)
C1 Rh1 C16 164.48(14)
C11 Rh1 C16 81.13(14)
C12 Rh1 C16 89.21(14)
C15 Rh1 C16 36.14(14)
C1 Rh1 Cl1 87.37(10)
C11 Rh1 Cl1 159.68(12)
C12 Rh1 Cl1 161.47(10)
C15 Rh1 Cl1 88.95(10)
C16 Rh1 Cl1 93.08(10)
C2 N1 C1 125.5(3)
C2 N1 C9 115.5(3)
C1 N1 C9 118.9(3)
C1 N2 C4 124.2(3)
C1 N2 C10 118.2(3)
C4 N2 C10 117.5(3)
N2 C1 N1 116.3(3)
N2 C1 Rh1 122.3(3)
N1 C1 Rh1 121.3(2)
O1 C2 N1 119.8(4)
O1 C2 C3 124.6(3)
N1 C2 C3 115.6(3)
C4 C3 C8 120.1(3)
C4 C3 C2 119.9(3)
C8 C3 C2 120.0(3)
C5 C4 C3 119.5(3)
C5 C4 N2 122.0(3)
C3 C4 N2 118.5(3)
C6 C5 C4 119.0(4)
C6 C5 H51 120.5
C4 C5 H51 120.5
C5 C6 C7 122.3(4)
C5 C6 H61 118.8
C7 C6 H61 118.8
C8 C7 C6 119.0(4)
C8 C7 H71 120.5
C6 C7 H71 120.5
C7 C8 C3 120.1(4)
C7 C8 H81 120.0
C3 C8 H81 120.0
N1 C9 H91 109.5
N1 C9 H92 109.5
H91 C9 H92 109.5
N1 C9 H93 109.5
H91 C9 H93 109.5
H92 C9 H93 109.5
N2 C10 H101 109.5
N2 C10 H102 109.5
H101 C10 H102 109.5
N2 C10 H103 109.5
H101 C10 H103 109.5
H102 C10 H103 109.5
C12 C11 C18 126.1(4)
C12 C11 Rh1 71.3(2)
C18 C11 Rh1 110.6(3)
C12 C11 H111 113.6
C18 C11 H111 113.6
Rh1 C11 H111 113.6
C11 C12 C13 125.3(3)
C11 C12 Rh1 70.0(2)
C13 C12 Rh1 112.9(2)
C11 C12 H121 113.6
C13 C12 H121 113.6
Rh1 C12 H121 113.6
C12 C13 C14 112.9(3)
C12 C13 H131 109.0
C14 C13 H131 109.0
C12 C13 H132 109.0
C14 C13 H132 109.0
H131 C13 H132 107.8
C15 C14 C13 114.3(3)
C15 C14 H141 108.7
C13 C14 H141 108.7
C15 C14 H142 108.7
C13 C14 H142 108.7
H141 C14 H142 107.6
C16 C15 C14 126.1(4)
C16 C15 Rh1 73.5(2)
C14 C15 Rh1 107.1(2)
C16 C15 H151 114.0
C14 C15 H151 114.0
Rh1 C15 H151 114.0
C15 C16 C17 123.7(3)
C15 C16 Rh1 70.4(2)
C17 C16 Rh1 110.8(3)
C15 C16 H161 114.6
C17 C16 H161 114.6
Rh1 C16 H161 114.6
C16 C17 C18 112.4(3)
C16 C17 H171 109.1
C18 C17 H171 109.1
C16 C17 H172 109.1
C18 C17 H172 109.1
H171 C17 H172 107.9
C17 C18 C11 112.9(3)
C17 C18 H181 109.0
C11 C18 H181 109.0
C17 C18 H182 109.0
C11 C18 H182 109.0
H181 C18 H182 107.8

loop_
_geom_bond_atom_site_label_1
_geom_bond_atom_site_label_2
_geom_bond_distance
Rh1 C1 2.030(4)
Rh1 C11 2.111(4)
Rh1 C12 2.128(3)
Rh1 C15 2.190(3)
Rh1 C16 2.228(3)
Rh1 Cl1 2.3710(10)
O1 C2 1.224(4)
N1 C2 1.397(5)
N1 C1 1.382(5)
N1 C9 1.472(5)
N2 C1 1.341(4)
N2 C4 1.408(4)
N2 C10 1.475(4)
C2 C3 1.447(5)
C3 C4 1.394(5)
C3 C8 1.399(5)
C4 C5 1.381(5)
C5 C6 1.381(6)
C5 H51 0.9300
C6 C7 1.373(6)
C6 H61 0.9300
C7 C8 1.368(6)
C7 H71 0.9300
C8 H81 0.9300
C9 H91 0.9600
C9 H92 0.9600
C9 H93 0.9600
C10 H101 0.9600
C10 H102 0.9600
C10 H103 0.9600
C11 C12 1.404(5)
C11 C18 1.513(6)
C11 H111 0.9800
C12 C13 1.516(5)
C12 H121 0.9800
C13 C14 1.530(5)
C13 H131 0.9700
C13 H132 0.9700
C14 C15 1.504(5)
C14 H141 0.9700
C14 H142 0.9700
C15 C16 1.371(5)
C15 H151 0.9800
C16 C17 1.512(5)
C16 H161 0.9800
C17 C18 1.527(6)
C17 H171 0.9700
C17 H172 0.9700
C18 H181 0.9700
C18 H182 0.9700

loop_
_geom_torsion_atom_site_label_1
_geom_torsion_atom_site_label_2
_geom_torsion_atom_site_label_3
_geom_torsion_atom_site_label_4
_geom_torsion
C4 N2 C1 N1 -1.4(5)
C10 N2 C1 N1 -177.6(3)
C4 N2 C1 Rh1 174.5(2)
C10 N2 C1 Rh1 -1.7(4)
C2 N1 C1 N2 1.7(5)
C9 N1 C1 N2 179.1(3)
C2 N1 C1 Rh1 -174.2(3)
C9 N1 C1 Rh1 3.2(5)
C11 Rh1 C1 N2 110.9(3)
C12 Rh1 C1 N2 72.1(3)
C15 Rh1 C1 N2 -9.5(6)
C16 Rh1 C1 N2 178.5(4)
Cl1 Rh1 C1 N2 -89.5(3)
C11 Rh1 C1 N1 -73.5(3)
C12 Rh1 C1 N1 -112.2(3)
C15 Rh1 C1 N1 166.2(3)
C16 Rh1 C1 N1 -5.8(7)
Cl1 Rh1 C1 N1 86.2(3)
C1 N1 C2 O1 178.7(4)
C9 N1 C2 O1 1.2(6)
C1 N1 C2 C3 -0.8(5)
C9 N1 C2 C3 -178.2(4)
O1 C2 C3 C4 180.0(4)
N1 C2 C3 C4 -0.6(5)
O1 C2 C3 C8 -2.1(6)
N1 C2 C3 C8 177.3(3)
C8 C3 C4 C5 1.5(5)
C2 C3 C4 C5 179.4(3)
C8 C3 C4 N2 -177.0(3)
C2 C3 C4 N2 0.9(5)
C1 N2 C4 C5 -178.3(3)
C10 N2 C4 C5 -2.0(5)
C1 N2 C4 C3 0.1(5)
C10 N2 C4 C3 176.4(3)
C3 C4 C5 C6 -0.7(5)
N2 C4 C5 C6 177.7(3)
C4 C5 C6 C7 -0.1(6)
C5 C6 C7 C8 0.1(6)
C6 C7 C8 C3 0.7(6)
C4 C3 C8 C7 -1.5(5)
C2 C3 C8 C7 -179.4(3)
C1 Rh1 C11 C12 -94.6(2)
C15 Rh1 C11 C12 67.5(2)
C16 Rh1 C11 C12 99.9(2)
Cl1 Rh1 C11 C12 174.6(2)
C1 Rh1 C11 C18 142.9(3)
C12 Rh1 C11 C18 -122.5(4)
C15 Rh1 C11 C18 -55.0(3)
C16 Rh1 C11 C18 -22.6(3)
Cl1 Rh1 C11 C18 52.0(5)
C18 C11 C12 C13 -2.1(6)
Rh1 C11 C12 C13 -104.4(3)
C18 C11 C12 Rh1 102.3(4)
C1 Rh1 C12 C11 88.4(2)
C15 Rh1 C12 C11 -112.3(2)
C16 Rh1 C12 C11 -76.7(2)
Cl1 Rh1 C12 C11 -174.1(2)
C1 Rh1 C12 C13 -150.7(3)
C11 Rh1 C12 C13 120.9(4)
C15 Rh1 C12 C13 8.6(3)
C16 Rh1 C12 C13 44.2(3)
Cl1 Rh1 C12 C13 -53.1(5)
C11 C12 C13 C14 89.6(4)
Rh1 C12 C13 C14 8.6(4)
C12 C13 C14 C15 -30.7(4)
C13 C14 C15 C16 -45.6(5)
C13 C14 C15 Rh1 36.1(4)
C1 Rh1 C15 C16 -176.4(3)
C11 Rh1 C15 C16 63.9(2)
C12 Rh1 C15 C16 99.6(2)
Cl1 Rh1 C15 C16 -96.7(2)
C1 Rh1 C15 C14 60.1(5)
C11 Rh1 C15 C14 -59.6(3)
C12 Rh1 C15 C14 -23.9(3)
C16 Rh1 C15 C14 -123.5(4)
Cl1 Rh1 C15 C14 139.8(2)
C14 C15 C16 C17 -3.1(6)
Rh1 C15 C16 C17 -102.5(3)
C14 C15 C16 Rh1 99.4(3)
C1 Rh1 C16 C15 175.2(4)
C11 Rh1 C16 C15 -115.6(2)
C12 Rh1 C16 C15 -77.6(2)
Cl1 Rh1 C16 C15 84.0(2)
C1 Rh1 C16 C17 -65.1(6)
C11 Rh1 C16 C17 4.1(3)
C12 Rh1 C16 C17 42.1(3)
C15 Rh1 C16 C17 119.7(4)
Cl1 Rh1 C16 C17 -156.3(3)
C15 C16 C17 C18 95.0(4)
Rh1 C16 C17 C18 15.3(4)
C16 C17 C18 C11 -35.3(5)
C12 C11 C18 C17 -43.0(6)
Rh1 C11 C18 C17 38.4(4)
